data_7061177
loop_
_publ_author_name
'Wu, Yaxing'
'Wu, Chao'
'Wang, Fei'
'Chen, Chao'

_publ_section_title
;
 Cu-catalyzed [2 + 2 + 1] cascade annulation of vinyl iodonium salts with
 elemental sulfur/selenium for the modular synthesis of thiophenes and
 selenophenes
;
_journal_issue 3
_journal_name_full 'New Journal of Chemistry'
_journal_page_first 945
_journal_page_last 949
_journal_paper_doi 10.1039/D1NJ05433C
_journal_volume 46
_journal_year 2022
_chemical_formula_moiety 'C16 H6 F6 S'
_chemical_formula_sum 'C16 H6 F6 S'
_chemical_formula_weight 344.27
_space_group_crystal_system monoclinic
_space_group_IT_number 14
_space_group_name_Hall '-P 2yn'
_space_group_name_H-M_alt 'P 1 21/n 1'
_atom_sites_solution_hydrogens geom
_atom_sites_solution_primary direct
_audit_creation_method SHELXL-2014/7
_audit_update_record
;
2021-12-04 deposited with the CCDC.	2021-12-08 downloaded from the CCDC.
;
_cell_angle_alpha 90
_cell_angle_beta 103.331(5)
_cell_angle_gamma 90
_cell_formula_units_Z 8
_cell_length_a 9.4232(4)
_cell_length_b 19.3491(8)
_cell_length_c 14.9248(7)
_cell_measurement_reflns_used 5388
_cell_measurement_temperature 173(2)
_cell_measurement_theta_max 74.7
_cell_measurement_theta_min 4.5
_cell_volume 2647.9(2)
_computing_cell_refinement 'CrysAlisPro 1.171.40.82a (Rigaku OD, 2020)'
_computing_data_collection 'CrysAlisPro 1.171.40.82a (Rigaku OD, 2020)'
_computing_data_reduction 'CrysAlisPro 1.171.40.82a (Rigaku OD, 2020)'
_computing_molecular_graphics 'Bruker SHELXTL'
_computing_publication_material 'Bruker SHELXTL'
_computing_structure_refinement 'SHELXL-2014/7 (Sheldrick, 2014)'
_computing_structure_solution 'Bruker SHELXTL'
_diffrn_ambient_temperature 173(2)
_diffrn_detector_area_resol_mean 5.2137
_diffrn_measured_fraction_theta_full 0.995
_diffrn_measured_fraction_theta_max 0.980
_diffrn_measurement_device_type 'SuperNova, Dual, Cu at home/near, AtlaS2'
_diffrn_measurement_method '\w scans'
_diffrn_radiation_type CuK\a
_diffrn_radiation_wavelength 1.54178
_diffrn_reflns_av_R_equivalents 0.0777
_diffrn_reflns_av_unetI/netI 0.0747
_diffrn_reflns_Laue_measured_fraction_full 0.995
_diffrn_reflns_Laue_measured_fraction_max 0.980
_diffrn_reflns_limit_h_max 11
_diffrn_reflns_limit_h_min -9
_diffrn_reflns_limit_k_max 24
_diffrn_reflns_limit_k_min -20
_diffrn_reflns_limit_l_max 18
_diffrn_reflns_limit_l_min -17
_diffrn_reflns_number 17966
_diffrn_reflns_point_group_measured_fraction_full 0.995
_diffrn_reflns_point_group_measured_fraction_max 0.980
_diffrn_reflns_theta_full 67.679
_diffrn_reflns_theta_max 75.405
_diffrn_reflns_theta_min 3.806
_exptl_absorpt_coefficient_mu 2.840
_exptl_absorpt_correction_T_max 1.000
_exptl_absorpt_correction_T_min 0.430
_exptl_absorpt_correction_type multi-scan
_exptl_absorpt_process_details 'CrysAlisPro 1.171.40.82a (Rigaku OD, 2020)'
_exptl_crystal_colour colorless
_exptl_crystal_density_diffrn 1.727
_exptl_crystal_density_meas ?
_exptl_crystal_description needle
_exptl_crystal_F_000 1376
_exptl_crystal_size_max 0.272
_exptl_crystal_size_mid 0.201
_exptl_crystal_size_min 0.194
_refine_diff_density_max 0.643
_refine_diff_density_min -0.532
_refine_diff_density_rms 0.098
_refine_ls_extinction_method none
_refine_ls_goodness_of_fit_ref 1.507
_refine_ls_hydrogen_treatment constr
_refine_ls_matrix_type full
_refine_ls_number_parameters 429
_refine_ls_number_reflns 5371
_refine_ls_number_restraints 8
_refine_ls_restrained_S_all 1.509
_refine_ls_R_factor_all 0.1229
_refine_ls_R_factor_gt 0.0912
_refine_ls_shift/su_max 0.001
_refine_ls_shift/su_mean 0.000
_refine_ls_structure_factor_coef Fsqd
_refine_ls_weighting_details 'w=1/[\s^2^(Fo^2^)+(0.0010P)^2^+4.5000P] where P=(Fo^2^+2Fc^2^)/3'
_refine_ls_weighting_scheme calc
_refine_ls_wR_factor_gt 0.1818
_refine_ls_wR_factor_ref 0.1897
_reflns_Friedel_coverage 0.000
_reflns_number_gt 3927
_reflns_number_total 5371
_reflns_threshold_expression 'I > 2\s(I)'
_cod_data_source_file d1nj05433c2.cif
_cod_data_source_block ChenC-37
_cod_depositor_comments
;
The following automatic conversions were performed:

data item '_exptl_crystal_density_meas' value 'none' was changed to
'?' -- the value is perceived as not measured.

data item '_atom_sites_solution_primary' value 'direct method' was
changed to 'direct'.

Automatic conversion script
Id: cif_fix_values 7556 2019-12-06 15:28:31Z antanas 

 Adding full bibliography for 7061177.cif.
;
_cod_original_sg_symbol_H-M 'P 21/n'
_cod_database_code 7061177
_shelx_shelxl_version_number 2014/7
_shelx_space_group_comment
; 
The symmetry employed for this shelxl refinement is uniquely defined 
by the following loop, which should always be used as a source of 
symmetry information in preference to the above space-group names. 
They are only intended as comments. 
;

loop_
_space_group_symop_operation_xyz
'x, y, z'
'-x+1/2, y+1/2, -z+1/2'
'-x, -y, -z'
'x-1/2, -y-1/2, z-1/2'

loop_
_atom_site_label
_atom_site_type_symbol
_atom_site_fract_x
_atom_site_fract_y
_atom_site_fract_z
_atom_site_U_iso_or_equiv
_atom_site_adp_type
_atom_site_occupancy
_atom_site_site_symmetry_order
_atom_site_calc_flag
_atom_site_refinement_flags_posn
_atom_site_refinement_flags_adp
_atom_site_refinement_flags_occupancy
_atom_site_disorder_assembly
_atom_site_disorder_group
S1 S 0.7270(3) 0.64340(10) 0.73180(19) 0.0330(5) Uani 0.65 1 d D . P A 1
C4 C 0.5743(15) 0.6639(7) 0.6494(11) 0.0291(10) Uani 0.65 1 d D . P A 1
H4A H 0.5463 0.7093 0.6348 0.035 Uiso 0.65 1 calc R U P A 1
S1' S 0.5935(6) 0.6795(2) 0.6589(5) 0.0291(10) Uani 0.35 1 d D . P A 2
C4' C 0.718(3) 0.6256(10) 0.7236(17) 0.0330(5) Uani 0.35 1 d D . P A 2
H4B H 0.8004 0.6423 0.7645 0.040 Uiso 0.35 1 calc R U P A 2
S2 S 0.7596(2) 0.75397(9) 0.20980(18) 0.0350(5) Uani 0.75 1 d D . P B 3
C20 C 0.6052(17) 0.7335(8) 0.1294(14) 0.0346(16) Uani 0.75 1 d D . P B 3
H20A H 0.5884 0.6896 0.1041 0.042 Uiso 0.75 1 calc R U P B 3
S2' S 0.6254(13) 0.7192(5) 0.1400(10) 0.0346(16) Uani 0.25 1 d D . P B 4
C20' C 0.745(3) 0.7708(15) 0.213(3) 0.0350(5) Uani 0.25 1 d D . P B 4
H20B H 0.8316 0.7547 0.2503 0.042 Uiso 0.25 1 calc R U P B 4
F1 F 0.7831(5) 0.31715(18) 0.7942(3) 0.0646(11) Uani 1 1 d . . . . .
F2 F 1.0354(4) 0.3481(2) 0.9149(2) 0.0581(10) Uani 1 1 d . . . . .
F3 F 1.1185(4) 0.4821(2) 0.9408(3) 0.0617(11) Uani 1 1 d . . . . .
F4 F 0.0636(4) 0.50689(17) 0.4175(2) 0.0482(8) Uani 1 1 d . . . . .
F5 F -0.0245(3) 0.62966(19) 0.3390(2) 0.0496(8) Uani 1 1 d . . . . .
F6 F 0.1411(4) 0.74394(19) 0.3903(3) 0.0577(10) Uani 1 1 d . . . . .
F7 F 1.1236(4) 0.9111(2) 0.4444(2) 0.0582(10) Uani 1 1 d . . . . .
F8 F 1.0443(4) 1.04533(19) 0.4186(2) 0.0529(9) Uani 1 1 d . . . . .
F9 F 0.7964(4) 1.07781(17) 0.2946(3) 0.0593(10) Uani 1 1 d . . . . .
F10 F 0.1119(4) 0.6502(2) -0.0750(3) 0.0602(10) Uani 1 1 d . . . . .
F11 F -0.0179(4) 0.7649(2) -0.1592(2) 0.0583(10) Uani 1 1 d . . . . .
F12 F 0.1072(4) 0.88966(19) -0.1128(3) 0.0553(9) Uani 1 1 d . . . . .
C1 C 0.6914(5) 0.5578(2) 0.7131(3) 0.0276(9) Uani 1 1 d D . . . .
C2 C 0.5662(5) 0.5483(2) 0.6451(3) 0.0265(9) Uani 1 1 d . . . . .
H2A H 0.5296 0.5048 0.6255 0.032 Uiso 1 1 calc R U . . .
C3 C 0.4987(5) 0.6105(2) 0.6077(3) 0.0268(9) Uani 1 1 d D . . . .
C5 C 0.7812(5) 0.5032(3) 0.7672(3) 0.0276(9) Uani 1 1 d . . . . .
C6 C 0.7382(6) 0.4344(3) 0.7570(3) 0.0348(11) Uani 1 1 d . . . . .
H6A H 0.6508 0.4225 0.7167 0.042 Uiso 1 1 calc R U . . .
C7 C 0.8252(7) 0.3834(3) 0.8068(4) 0.0427(13) Uani 1 1 d . . . . .
C8 C 0.9538(6) 0.3985(3) 0.8685(4) 0.0391(12) Uani 1 1 d . . . . .
C9 C 0.9939(6) 0.4673(3) 0.8800(4) 0.0414(13) Uani 1 1 d . . . . .
C10 C 0.9106(6) 0.5185(3) 0.8302(4) 0.0397(12) Uani 1 1 d . . . . .
H10A H 0.9413 0.5642 0.8388 0.048 Uiso 1 1 calc R U . . .
C11 C 0.3629(5) 0.6154(2) 0.5365(3) 0.0258(9) Uani 1 1 d . . . . .
C12 C 0.2756(5) 0.5573(2) 0.5093(3) 0.0291(10) Uani 1 1 d . . . . .
H12A H 0.3044 0.5146 0.5360 0.035 Uiso 1 1 calc R U . . .
C13 C 0.1479(5) 0.5629(3) 0.4438(3) 0.0334(11) Uani 1 1 d . . . . .
C14 C 0.1013(6) 0.6262(3) 0.4036(3) 0.0348(11) Uani 1 1 d . . . . .
C15 C 0.1859(6) 0.6827(3) 0.4298(4) 0.0380(12) Uani 1 1 d . . . . .
C16 C 0.3151(5) 0.6791(3) 0.4952(4) 0.0338(11) Uani 1 1 d . . . . .
H16A H 0.3707 0.7188 0.5121 0.041 Uiso 1 1 calc R U . . .
C17 C 0.7018(5) 0.8380(2) 0.2117(3) 0.0290(10) Uani 1 1 d D . . . .
C18 C 0.5666(5) 0.8463(2) 0.1520(3) 0.0274(9) Uani 1 1 d . . . . .
H18A H 0.5171 0.8883 0.1432 0.033 Uiso 1 1 calc R U . . .
C19 C 0.5111(5) 0.7848(2) 0.1056(3) 0.0313(10) Uani 1 1 d D . . . .
C21 C 0.7909(5) 0.8921(2) 0.2675(3) 0.0272(9) Uani 1 1 d . . . . .
C22 C 0.9183(5) 0.8753(3) 0.3331(3) 0.0342(11) Uani 1 1 d . . . . .
H22A H 0.9468 0.8294 0.3434 0.041 Uiso 1 1 calc R U . . .
C23 C 1.0012(6) 0.9273(3) 0.3824(3) 0.0391(12) Uani 1 1 d . . . . .
C24 C 0.9626(6) 0.9955(3) 0.3701(3) 0.0382(12) Uani 1 1 d . . . . .
C25 C 0.8363(6) 1.0115(3) 0.3062(4) 0.0405(12) Uani 1 1 d . . . . .
C26 C 0.7508(6) 0.9622(3) 0.2554(3) 0.0344(11) Uani 1 1 d . . . . .
H26A H 0.6662 0.9748 0.2128 0.041 Uiso 1 1 calc R U . . .
C27 C 0.3717(5) 0.7792(3) 0.0364(3) 0.0308(10) Uani 1 1 d . . . . .
C28 C 0.3055(6) 0.7150(3) 0.0126(4) 0.0392(12) Uani 1 1 d . . . . .
H28A H 0.3495 0.6749 0.0402 0.047 Uiso 1 1 calc R U . . .
C29 C 0.1754(6) 0.7113(3) -0.0516(4) 0.0424(13) Uani 1 1 d . . . . .
C30 C 0.1086(6) 0.7692(3) -0.0954(4) 0.0395(12) Uani 1 1 d . . . . .
C31 C 0.1730(6) 0.8329(3) -0.0709(4) 0.0359(11) Uani 1 1 d . . . . .
C32 C 0.3024(5) 0.8380(3) -0.0065(3) 0.0339(11) Uani 1 1 d . . . . .
H32A H 0.3444 0.8812 0.0087 0.041 Uiso 1 1 calc R U . . .

loop_
_atom_site_aniso_label
_atom_site_aniso_U_11
_atom_site_aniso_U_22
_atom_site_aniso_U_33
_atom_site_aniso_U_23
_atom_site_aniso_U_13
_atom_site_aniso_U_12
S1 0.0281(9) 0.0284(13) 0.0396(10) -0.0055(10) 0.0019(7) -0.0061(10)
C4 0.028(2) 0.016(3) 0.041(2) -0.0034(19) 0.0035(13) -0.0087(18)
S1' 0.028(2) 0.016(3) 0.041(2) -0.0034(19) 0.0035(13) -0.0087(18)
C4' 0.0281(9) 0.0284(13) 0.0396(10) -0.0055(10) 0.0019(7) -0.0061(10)
S2 0.0351(9) 0.0245(11) 0.0412(8) 0.0052(9) 0.0001(7) 0.0056(8)
C20 0.041(3) 0.014(4) 0.045(4) 0.007(3) 0.001(2) 0.009(3)
S2' 0.041(3) 0.014(4) 0.045(4) 0.007(3) 0.001(2) 0.009(3)
C20' 0.0351(9) 0.0245(11) 0.0412(8) 0.0052(9) 0.0001(7) 0.0056(8)
F1 0.079(3) 0.0329(19) 0.070(3) 0.0079(17) -0.007(2) 0.0078(18)
F2 0.061(2) 0.055(2) 0.051(2) 0.0104(17) -0.0024(17) 0.0234(18)
F3 0.0447(19) 0.073(3) 0.053(2) 0.0014(18) -0.0185(17) 0.0045(18)
F4 0.0459(18) 0.0419(19) 0.0458(18) -0.0084(14) -0.0119(15) -0.0117(15)
F5 0.0407(17) 0.064(2) 0.0379(17) 0.0038(15) -0.0026(14) 0.0117(16)
F6 0.061(2) 0.043(2) 0.064(2) 0.0193(17) 0.0040(18) 0.0176(17)
F7 0.0408(18) 0.078(3) 0.0440(19) -0.0050(18) -0.0147(15) 0.0044(18)
F8 0.052(2) 0.059(2) 0.0448(19) -0.0165(16) 0.0054(15) -0.0139(17)
F9 0.071(2) 0.0310(18) 0.065(2) -0.0070(16) -0.0066(19) -0.0006(17)
F10 0.059(2) 0.050(2) 0.070(2) -0.0247(18) 0.0121(19) -0.0220(18)
F11 0.0403(17) 0.080(3) 0.049(2) -0.0195(18) -0.0009(15) -0.0104(18)
F12 0.0460(18) 0.050(2) 0.058(2) 0.0009(17) -0.0124(16) 0.0099(16)
C1 0.029(2) 0.025(2) 0.029(2) -0.0002(18) 0.0074(18) 0.0014(19)
C2 0.027(2) 0.022(2) 0.028(2) -0.0013(17) 0.0023(18) 0.0016(18)
C3 0.026(2) 0.024(2) 0.032(2) -0.0013(18) 0.0100(18) -0.0001(18)
C5 0.023(2) 0.030(2) 0.028(2) -0.0060(18) 0.0015(17) -0.0013(18)
C6 0.035(3) 0.032(3) 0.034(3) 0.000(2) -0.001(2) 0.006(2)
C7 0.054(3) 0.032(3) 0.041(3) 0.003(2) 0.010(3) 0.009(3)
C8 0.040(3) 0.040(3) 0.035(3) 0.006(2) 0.004(2) 0.015(2)
C9 0.031(3) 0.056(4) 0.032(3) -0.002(2) -0.005(2) 0.005(2)
C10 0.034(3) 0.043(3) 0.038(3) -0.007(2) 0.001(2) 0.001(2)
C11 0.027(2) 0.024(2) 0.026(2) -0.0012(17) 0.0061(17) -0.0009(18)
C12 0.029(2) 0.026(2) 0.030(2) 0.0026(18) 0.0028(19) 0.0010(19)
C13 0.035(3) 0.031(3) 0.034(3) -0.004(2) 0.007(2) -0.004(2)
C14 0.035(2) 0.042(3) 0.026(2) 0.005(2) 0.0024(19) 0.008(2)
C15 0.043(3) 0.031(3) 0.039(3) 0.009(2) 0.008(2) 0.014(2)
C16 0.035(2) 0.026(2) 0.041(3) -0.002(2) 0.008(2) -0.001(2)
C17 0.033(2) 0.022(2) 0.034(2) 0.0035(18) 0.010(2) 0.0006(19)
C18 0.027(2) 0.023(2) 0.032(2) 0.0032(18) 0.0050(18) 0.0003(18)
C19 0.035(2) 0.029(3) 0.031(2) -0.0009(19) 0.011(2) -0.004(2)
C21 0.031(2) 0.025(2) 0.026(2) -0.0005(18) 0.0062(18) -0.0021(19)
C22 0.030(2) 0.043(3) 0.029(2) 0.003(2) 0.0039(19) 0.007(2)
C23 0.034(3) 0.055(4) 0.025(2) -0.003(2) 0.001(2) 0.002(2)
C24 0.045(3) 0.039(3) 0.030(2) -0.012(2) 0.008(2) -0.014(2)
C25 0.053(3) 0.029(3) 0.040(3) -0.003(2) 0.011(2) -0.005(2)
C26 0.036(3) 0.032(3) 0.032(2) -0.002(2) 0.001(2) 0.005(2)
C27 0.030(2) 0.031(3) 0.032(2) -0.0035(19) 0.0103(19) -0.004(2)
C28 0.039(3) 0.039(3) 0.039(3) -0.006(2) 0.008(2) 0.002(2)
C29 0.038(3) 0.044(3) 0.045(3) -0.019(2) 0.010(2) -0.014(2)
C30 0.035(3) 0.048(3) 0.035(3) -0.012(2) 0.007(2) -0.007(2)
C31 0.034(2) 0.034(3) 0.038(3) -0.001(2) 0.005(2) 0.003(2)
C32 0.032(2) 0.034(3) 0.035(2) -0.004(2) 0.005(2) -0.002(2)

loop_
_atom_type_symbol
_atom_type_description
_atom_type_scat_dispersion_real
_atom_type_scat_dispersion_imag
_atom_type_scat_source
C C 0.0181 0.0091 'International Tables Vol C Tables 4.2.6.8 and 6.1.1.4'
H H 0.0000 0.0000 'International Tables Vol C Tables 4.2.6.8 and 6.1.1.4'
F F 0.0727 0.0534 'International Tables Vol C Tables 4.2.6.8 and 6.1.1.4'
S S 0.3331 0.5567 'International Tables Vol C Tables 4.2.6.8 and 6.1.1.4'

loop_
_geom_angle_atom_site_label_1
_geom_angle_atom_site_label_2
_geom_angle_atom_site_label_3
_geom_angle
_geom_angle_site_symmetry_1
_geom_angle_site_symmetry_3
_geom_angle_publ_flag
C1 S1 C4 90.4(5) . . ?
C3 C4 S1 115.5(9) . . ?
C3 C4 H4A 122.3 . . ?
S1 C4 H4A 122.3 . . ?
C3 S1' C4' 89.8(9) . . ?
C1 C4' S1' 116.8(14) . . ?
C1 C4' H4B 121.6 . . ?
S1' C4' H4B 121.6 . . ?
C20 S2 C17 90.5(6) . . ?
C19 C20 S2 115.2(10) . . ?
C19 C20 H20A 122.4 . . ?
S2 C20 H20A 122.4 . . ?
C19 S2' C20' 92.1(13) . . ?
C17 C20' S2' 113.6(19) . . ?
C17 C20' H20B 123.2 . . ?
S2' C20' H20B 123.2 . . ?
C4' C1 C2 108.8(8) . . ?
C4' C1 C5 124.8(8) . . ?
C2 C1 C5 126.4(4) . . ?
C2 C1 S1 110.7(3) . . ?
C5 C1 S1 122.8(4) . . ?
C1 C2 C3 114.0(4) . . ?
C1 C2 H2A 123.0 . . ?
C3 C2 H2A 123.0 . . ?
C4 C3 C2 109.4(6) . . ?
C4 C3 C11 125.1(6) . . ?
C2 C3 C11 125.5(4) . . ?
C2 C3 S1' 110.5(4) . . ?
C11 C3 S1' 124.0(4) . . ?
C10 C5 C6 117.7(5) . . ?
C10 C5 C1 121.5(5) . . ?
C6 C5 C1 120.8(4) . . ?
C7 C6 C5 120.2(5) . . ?
C7 C6 H6A 119.9 . . ?
C5 C6 H6A 119.9 . . ?
F1 C7 C8 118.9(5) . . ?
F1 C7 C6 119.0(5) . . ?
C8 C7 C6 122.1(5) . . ?
F2 C8 C7 120.5(5) . . ?
F2 C8 C9 122.1(5) . . ?
C7 C8 C9 117.4(5) . . ?
F3 C9 C10 121.0(6) . . ?
F3 C9 C8 117.5(5) . . ?
C10 C9 C8 121.5(5) . . ?
C9 C10 C5 121.1(5) . . ?
C9 C10 H10A 119.5 . . ?
C5 C10 H10A 119.5 . . ?
C12 C11 C16 118.1(4) . . ?
C12 C11 C3 121.0(4) . . ?
C16 C11 C3 120.9(4) . . ?
C13 C12 C11 120.4(4) . . ?
C13 C12 H12A 119.8 . . ?
C11 C12 H12A 119.8 . . ?
F4 C13 C12 120.5(5) . . ?
F4 C13 C14 118.5(4) . . ?
C12 C13 C14 121.0(5) . . ?
F5 C14 C15 121.9(5) . . ?
F5 C14 C13 119.4(5) . . ?
C15 C14 C13 118.7(5) . . ?
F6 C15 C14 118.6(5) . . ?
F6 C15 C16 119.5(5) . . ?
C14 C15 C16 121.9(5) . . ?
C15 C16 C11 119.8(5) . . ?
C15 C16 H16A 120.1 . . ?
C11 C16 H16A 120.1 . . ?
C20' C17 C18 110.3(9) . . ?
C20' C17 C21 122.7(9) . . ?
C18 C17 C21 127.0(4) . . ?
C18 C17 S2 110.3(3) . . ?
C21 C17 S2 122.6(4) . . ?
C17 C18 C19 113.5(4) . . ?
C17 C18 H18A 123.3 . . ?
C19 C18 H18A 123.3 . . ?
C20 C19 C18 110.5(6) . . ?
C20 C19 C27 124.5(7) . . ?
C18 C19 C27 124.9(4) . . ?
C18 C19 S2' 110.5(5) . . ?
C27 C19 S2' 124.6(5) . . ?
C22 C21 C26 118.3(4) . . ?
C22 C21 C17 121.1(4) . . ?
C26 C21 C17 120.6(4) . . ?
C23 C22 C21 119.6(5) . . ?
C23 C22 H22A 120.2 . . ?
C21 C22 H22A 120.2 . . ?
F7 C23 C22 119.4(5) . . ?
F7 C23 C24 118.5(5) . . ?
C22 C23 C24 122.1(5) . . ?
F8 C24 C25 120.6(5) . . ?
F8 C24 C23 121.3(5) . . ?
C25 C24 C23 118.0(5) . . ?
F9 C25 C26 119.1(5) . . ?
F9 C25 C24 118.5(5) . . ?
C26 C25 C24 122.3(5) . . ?
C25 C26 C21 119.7(5) . . ?
C25 C26 H26A 120.1 . . ?
C21 C26 H26A 120.1 . . ?
C32 C27 C28 118.3(5) . . ?
C32 C27 C19 120.6(4) . . ?
C28 C27 C19 121.1(5) . . ?
C29 C28 C27 119.9(5) . . ?
C29 C28 H28A 120.0 . . ?
C27 C28 H28A 120.0 . . ?
F10 C29 C30 117.9(5) . . ?
F10 C29 C28 120.2(6) . . ?
C30 C29 C28 121.8(5) . . ?
F11 C30 C29 121.3(5) . . ?
F11 C30 C31 120.3(5) . . ?
C29 C30 C31 118.3(5) . . ?
F12 C31 C32 120.6(5) . . ?
F12 C31 C30 118.5(5) . . ?
C32 C31 C30 120.9(5) . . ?
C31 C32 C27 120.7(5) . . ?
C31 C32 H32A 119.6 . . ?
C27 C32 H32A 119.6 . . ?

loop_
_geom_bond_atom_site_label_1
_geom_bond_atom_site_label_2
_geom_bond_distance
_geom_bond_site_symmetry_2
_geom_bond_publ_flag
S1 C1 1.700(5) . ?
S1 C4 1.710(9) . ?
C4 C3 1.326(14) . ?
C4 H4A 0.9300 . ?
S1' C3 1.688(5) . ?
S1' C4' 1.694(10) . ?
C4' C1 1.34(2) . ?
C4' H4B 0.9300 . ?
S2 C20 1.705(10) . ?
S2 C17 1.718(4) . ?
C20 C19 1.323(16) . ?
C20 H20A 0.9300 . ?
S2' C19 1.666(7) . ?
S2' C20' 1.699(10) . ?
C20' C17 1.36(3) . ?
C20' H20B 0.9300 . ?
F1 C7 1.343(7) . ?
F2 C8 1.333(6) . ?
F3 C9 1.339(6) . ?
F4 C13 1.347(6) . ?
F5 C14 1.345(6) . ?
F6 C15 1.347(6) . ?
F7 C23 1.338(6) . ?
F8 C24 1.338(6) . ?
F9 C25 1.337(6) . ?
F10 C29 1.336(6) . ?
F11 C30 1.345(6) . ?
F12 C31 1.342(6) . ?
C1 C2 1.380(6) . ?
C1 C5 1.472(7) . ?
C2 C3 1.415(6) . ?
C2 H2A 0.9300 . ?
C3 C11 1.465(6) . ?
C5 C10 1.389(7) . ?
C5 C6 1.391(7) . ?
C6 C7 1.384(7) . ?
C6 H6A 0.9300 . ?
C7 C8 1.374(8) . ?
C8 C9 1.383(8) . ?
C9 C10 1.372(8) . ?
C10 H10A 0.9300 . ?
C11 C12 1.397(7) . ?
C11 C16 1.404(7) . ?
C12 C13 1.369(7) . ?
C12 H12A 0.9300 . ?
C13 C14 1.390(7) . ?
C14 C15 1.357(8) . ?
C15 C16 1.376(7) . ?
C16 H16A 0.9300 . ?
C17 C18 1.385(6) . ?
C17 C21 1.473(7) . ?
C18 C19 1.416(7) . ?
C18 H18A 0.9300 . ?
C19 C27 1.476(7) . ?
C21 C22 1.401(6) . ?
C21 C26 1.410(7) . ?
C22 C23 1.377(8) . ?
C22 H22A 0.9300 . ?
C23 C24 1.370(8) . ?
C24 C25 1.377(8) . ?
C25 C26 1.361(7) . ?
C26 H26A 0.9300 . ?
C27 C32 1.392(7) . ?
C27 C28 1.398(7) . ?
C28 C29 1.372(7) . ?
C28 H28A 0.9300 . ?
C29 C30 1.374(9) . ?
C30 C31 1.386(8) . ?
C31 C32 1.371(7) . ?
C32 H32A 0.9300 . ?
